data_2233511
loop_
_publ_author_name
'Wang, Ying-Chun'

_publ_section_title
;
 Allyl(ferrocenylmethyl)dimethylammonium perchlorate
;
_journal_coeditor_code HY2506
_journal_issue 2
_journal_name_full 'Acta Crystallographica Section E'
_journal_page_first m180
_journal_paper_doi 10.1107/S1600536812001766
_journal_volume 68
_journal_year 2012
_chemical_formula_iupac '[Fe (C5 H5) (C11 H17 N)] Cl O4'
_chemical_formula_moiety 'C16 H22 Fe N +, Cl O4 -'
_chemical_formula_sum 'C16 H22 Cl Fe N O4'
_chemical_formula_weight 383.65
_chemical_name_systematic
;
Allyl(ferrocenylmethyl)dimethylammonium perchlorate
;
_space_group_IT_number 14
_symmetry_cell_setting monoclinic
_symmetry_space_group_name_Hall '-P 2ybc'
_symmetry_space_group_name_H-M 'P 1 21/c 1'
_atom_sites_solution_hydrogens geom
_atom_sites_solution_primary direct
_atom_sites_solution_secondary difmap
_audit_creation_method SHELXL-97
_cell_angle_alpha 90.00
_cell_angle_beta 123.84(2)
_cell_angle_gamma 90.00
_cell_formula_units_Z 8
_cell_length_a 15.165(3)
_cell_length_b 10.858(2)
_cell_length_c 25.976(8)
_cell_measurement_reflns_used 8130
_cell_measurement_temperature 298(2)
_cell_measurement_theta_max 27.49
_cell_measurement_theta_min 3.01
_cell_volume 3552.7(17)
_computing_cell_refinement 'CrystalClear (Rigaku, 2005)'
_computing_data_collection 'CrystalClear (Rigaku, 2005)'
_computing_data_reduction 'CrystalClear (Rigaku, 2005)'
_computing_molecular_graphics 'XP in SHELXTL (Sheldrick, 2008)'
_computing_publication_material 'SHELXTL (Sheldrick, 2008)'
_computing_structure_refinement 'SHELXL97 (Sheldrick, 2008)'
_computing_structure_solution 'SHELXS97 (Sheldrick, 2008)'
_diffrn_ambient_temperature 298(2)
_diffrn_detector_area_resol_mean 13.6612
_diffrn_measured_fraction_theta_full 0.998
_diffrn_measured_fraction_theta_max 0.998
_diffrn_measurement_device_type 'Rigaku Mercury2 CCD'
_diffrn_measurement_method '\w scans'
_diffrn_radiation_monochromator graphite
_diffrn_radiation_source 'fine-focus sealed tube'
_diffrn_radiation_type MoK\a
_diffrn_radiation_wavelength 0.71073
_diffrn_reflns_av_R_equivalents 0.0971
_diffrn_reflns_av_sigmaI/netI 0.0812
_diffrn_reflns_limit_h_max 19
_diffrn_reflns_limit_h_min -19
_diffrn_reflns_limit_k_max 14
_diffrn_reflns_limit_k_min -14
_diffrn_reflns_limit_l_max 33
_diffrn_reflns_limit_l_min -33
_diffrn_reflns_number 35474
_diffrn_reflns_theta_full 27.49
_diffrn_reflns_theta_max 27.49
_diffrn_reflns_theta_min 3.01
_exptl_absorpt_coefficient_mu 1.017
_exptl_absorpt_correction_T_max 1.000
_exptl_absorpt_correction_T_min 0.910
_exptl_absorpt_correction_type multi-scan
_exptl_absorpt_process_details '(CrystalClear; Rigaku, 2005)'
_exptl_crystal_colour red
_exptl_crystal_density_diffrn 1.434
_exptl_crystal_density_method 'not measured'
_exptl_crystal_description block
_exptl_crystal_F_000 1600
_exptl_crystal_size_max 0.10
_exptl_crystal_size_mid 0.03
_exptl_crystal_size_min 0.03
_refine_diff_density_max 0.382
_refine_diff_density_min -0.324
_refine_ls_extinction_method none
_refine_ls_goodness_of_fit_ref 1.013
_refine_ls_hydrogen_treatment constr
_refine_ls_matrix_type full
_refine_ls_number_parameters 500
_refine_ls_number_reflns 8130
_refine_ls_number_restraints 18
_refine_ls_restrained_S_all 1.013
_refine_ls_R_factor_all 0.1373
_refine_ls_R_factor_gt 0.0652
_refine_ls_shift/su_max 0.000
_refine_ls_shift/su_mean 0.000
_refine_ls_structure_factor_coef Fsqd
_refine_ls_weighting_details 'calc w=1/[\s^2^(Fo^2^)+(0.0573P)^2^+1.6910P] where P=(Fo^2^+2Fc^2^)/3'
_refine_ls_weighting_scheme calc
_refine_ls_wR_factor_gt 0.1365
_refine_ls_wR_factor_ref 0.1672
_reflns_number_gt 4317
_reflns_number_total 8130
_reflns_threshold_expression I>2\s(I)
_cod_data_source_file hy2506.cif
_cod_data_source_block I
_cod_original_sg_symbol_H-M 'P 21/c'
_cod_database_code 2233511
_cod_database_fobs_code 2233511

loop_
_symmetry_equiv_pos_as_xyz
'x, y, z'
'-x, y+1/2, -z+1/2'
'-x, -y, -z'
'x, -y-1/2, z-1/2'

loop_
_atom_site_type_symbol
_atom_site_label
_atom_site_fract_x
_atom_site_fract_y
_atom_site_fract_z
_atom_site_U_iso_or_equiv
_atom_site_adp_type
_atom_site_calc_flag
_atom_site_refinement_flags
_atom_site_occupancy
_atom_site_symmetry_multiplicity
_atom_site_disorder_assembly
_atom_site_disorder_group
Fe Fe1 0.20107(4) 0.03124(5) 0.11383(3) 0.0524(2) Uani d . 1 1 . .
N N1 0.3530(3) 0.4015(3) 0.15949(17) 0.0648(10) Uani d . 1 1 . .
C C1 0.2102(3) 0.1552(4) 0.05836(19) 0.0578(11) Uani d . 1 1 . .
H H1A 0.1523 0.2079 0.0273 0.069 Uiso calc R 1 1 . .
C C2 0.2355(4) 0.0381(5) 0.0479(2) 0.0740(14) Uani d . 1 1 . .
H H2A 0.1974 -0.0060 0.0083 0.089 Uiso calc R 1 1 . .
C C3 0.3226(4) -0.0066(4) 0.1035(3) 0.0770(15) Uani d . 1 1 . .
H H3A 0.3558 -0.0874 0.1094 0.092 Uiso calc R 1 1 . .
C C4 0.3540(3) 0.0827(4) 0.1504(2) 0.0666(12) Uani d . 1 1 . .
H H4A 0.4134 0.0759 0.1939 0.080 Uiso calc R 1 1 . .
C C5 0.2837(3) 0.1849(4) 0.12223(19) 0.0521(10) Uani d . 1 1 . .
C C6 0.1263(6) 0.0664(6) 0.1571(4) 0.0907(17) Uani d . 1 1 . .
H H6A 0.1307 0.1437 0.1779 0.109 Uiso calc R 1 1 . .
C C7 0.1932(5) -0.0324(7) 0.1845(2) 0.0884(17) Uani d . 1 1 . .
H H7A 0.2526 -0.0380 0.2280 0.106 Uiso calc R 1 1 . .
C C8 0.1604(5) -0.1253(5) 0.1394(4) 0.0961(18) Uani d . 1 1 . .
H H8A 0.1914 -0.2075 0.1454 0.115 Uiso calc R 1 1 . .
C C9 0.0727(5) -0.0770(7) 0.0848(3) 0.097(2) Uani d . 1 1 . .
H H9A 0.0314 -0.1196 0.0449 0.116 Uiso calc R 1 1 . .
C C10 0.0531(4) 0.0401(7) 0.0968(3) 0.0938(19) Uani d . 1 1 . .
H H10A -0.0043 0.0946 0.0668 0.113 Uiso calc R 1 1 . .
C C11 0.2828(3) 0.2957(4) 0.1554(2) 0.0610(11) Uani d . 1 1 . .
H H11A 0.3059 0.2719 0.1971 0.073 Uiso calc R 1 1 . .
H H11B 0.2104 0.3252 0.1346 0.073 Uiso calc R 1 1 . .
C C12 0.3459(4) 0.5026(5) 0.1963(3) 0.0912(17) Uani d . 1 1 . .
H H12A 0.3888 0.5709 0.1995 0.137 Uiso calc R 1 1 . .
H H12B 0.3709 0.4730 0.2371 0.137 Uiso calc R 1 1 . .
H H12C 0.2734 0.5288 0.1760 0.137 Uiso calc R 1 1 . .
C C13 0.4665(4) 0.3602(5) 0.1931(2) 0.0823(15) Uani d . 1 1 . .
H H13A 0.5101 0.4280 0.1965 0.124 Uiso calc R 1 1 . .
H H13B 0.4724 0.2944 0.1705 0.124 Uiso calc R 1 1 . .
H H13C 0.4896 0.3319 0.2338 0.124 Uiso calc R 1 1 . .
C C14 0.3194(4) 0.4453(5) 0.0961(2) 0.0828(15) Uani d . 1 1 . .
H H14A 0.3707 0.5052 0.1005 0.099 Uiso calc R 1 1 . .
H H14B 0.3208 0.3759 0.0730 0.099 Uiso calc R 1 1 . .
C C15 0.2127(6) 0.5015(7) 0.0600(3) 0.116(2) Uani d . 1 1 . .
H H15A 0.1554 0.4514 0.0498 0.140 Uiso d R 1 1 . .
C C16 0.1935(7) 0.6173(7) 0.0427(3) 0.145(3) Uani d . 1 1 . .
H H16A 0.2487 0.6704 0.0520 0.174 Uiso d R 1 1 . .
H H16B 0.1240 0.6460 0.0206 0.174 Uiso d R 1 1 . .
Fe Fe2 0.31426(5) 0.66103(5) 0.38832(3) 0.0577(2) Uani d . 1 1 . .
N N2 0.1454(3) 0.3021(3) 0.34554(17) 0.0661(10) Uani d . 1 1 . .
C C17 0.3271(7) 0.8145(6) 0.3495(5) 0.110(2) Uani d . 1 1 . .
H H17A 0.2892 0.8922 0.3427 0.131 Uiso calc R 1 1 . .
C C18 0.4220(7) 0.7851(9) 0.3991(3) 0.109(2) Uani d . 1 1 . .
H H18A 0.4645 0.8378 0.4356 0.131 Uiso calc R 1 1 . .
C C19 0.4507(6) 0.6724(9) 0.3925(4) 0.118(3) Uani d . 1 1 . .
H H19A 0.5174 0.6302 0.4224 0.141 Uiso calc R 1 1 . .
C C20 0.2927(6) 0.7162(9) 0.3082(3) 0.111(2) Uani d . 1 1 . .
H H20A 0.2264 0.7120 0.2670 0.133 Uiso calc R 1 1 . .
C C21 0.3704(9) 0.6271(6) 0.3356(5) 0.116(3) Uani d . 1 1 . .
H H21A 0.3698 0.5476 0.3176 0.140 Uiso calc R 1 1 . .
C C22 0.2254(6) 0.6969(6) 0.4232(4) 0.103(2) Uani d . 1 1 . .
H H22A 0.2000 0.7784 0.4256 0.124 Uiso calc R 1 1 . .
C C23 0.1718(4) 0.6162(5) 0.3733(3) 0.0792(14) Uani d . 1 1 . .
H H23A 0.1023 0.6309 0.3350 0.095 Uiso calc R 1 1 . .
C C24 0.2357(3) 0.5088(4) 0.3871(2) 0.0569(11) Uani d . 1 1 . .
C C25 0.3212(6) 0.6439(6) 0.4686(3) 0.102(2) Uani d . 1 1 . .
H H25A 0.3746 0.6817 0.5084 0.123 Uiso calc R 1 1 . .
C C26 0.3300(4) 0.5263(5) 0.4473(2) 0.0731(13) Uani d . 1 1 . .
H H26A 0.3893 0.4684 0.4698 0.088 Uiso calc R 1 1 . .
C C27 0.2137(3) 0.4046(4) 0.34492(19) 0.0584(11) Uani d . 1 1 . .
H H27A 0.2809 0.3694 0.3559 0.070 Uiso calc R 1 1 . .
H H27B 0.1786 0.4361 0.3030 0.070 Uiso calc R 1 1 . .
C C28 0.1349(4) 0.2021(4) 0.3024(2) 0.0844(15) Uani d . 1 1 . .
H H28A 0.0928 0.1360 0.3025 0.127 Uiso calc R 1 1 . .
H H28B 0.2041 0.1717 0.3160 0.127 Uiso calc R 1 1 . .
H H28C 0.1010 0.2346 0.2612 0.127 Uiso calc R 1 1 . .
C C29 0.0382(4) 0.3502(5) 0.3243(3) 0.107(2) Uani d . 1 1 . .
H H29A -0.0070 0.2830 0.3195 0.161 Uiso calc R 1 1 . .
H H29B 0.0082 0.3915 0.2853 0.161 Uiso calc R 1 1 . .
H H29C 0.0443 0.4071 0.3544 0.161 Uiso calc R 1 1 . .
C C30 0.1952(4) 0.2503(5) 0.4106(2) 0.0807(15) Uani d . 1 1 . .
H H30A 0.2062 0.3175 0.4382 0.097 Uiso calc R 1 1 . .
H H30B 0.1455 0.1934 0.4101 0.097 Uiso calc R 1 1 . .
C C31 0.2962(5) 0.1868(6) 0.4359(3) 0.0953(17) Uani d . 1 1 . .
H H31A 0.3522 0.2322 0.4406 0.114 Uiso d R 1 1 . .
C C32 0.3117(6) 0.0703(6) 0.4520(3) 0.128(2) Uani d . 1 1 . .
H H32A 0.2575 0.0219 0.4480 0.154 Uiso d R 1 1 . .
H H32B 0.3783 0.0362 0.4677 0.154 Uiso d R 1 1 . .
Cl Cl2 0.4518(6) 0.2080(7) 0.3465(4) 0.0600(15) Uani d P 0.617(6) 1 A 1
Cl Cl1 0.0269(7) 0.4646(9) 0.1473(4) 0.141(3) Uani d P 0.617(6) 1 A 1
O O5 0.5299(16) 0.220(2) 0.3347(10) 0.154(7) Uani d P 0.617(6) 1 A 1
O O6 0.5069(7) 0.1523(16) 0.4056(4) 0.139(4) Uani d P 0.617(6) 1 A 1
O O7 0.3739(13) 0.1372(19) 0.3074(7) 0.191(8) Uani d P 0.617(6) 1 A 1
O O8 0.4272(13) 0.3283(8) 0.3485(12) 0.167(7) Uani d P 0.617(6) 1 A 1
O O1 0.0203(8) 0.3776(10) 0.1042(4) 0.173(4) Uani d PU 0.617(6) 1 A 1
O O2 0.1362(6) 0.4198(13) 0.1996(3) 0.153(4) Uani d P 0.617(6) 1 A 1
O O3 0.0544(18) 0.579(2) 0.166(2) 0.311(8) Uani d PU 0.617(6) 1 A 1
O O4 -0.0535(12) 0.435(2) 0.1584(13) 0.192(6) Uani d PU 0.617(6) 1 A 1
Cl Cl2' 0.4528(16) 0.2164(19) 0.3435(11) 0.108(5) Uiso d P 0.383(6) 1 A 2
Cl Cl1' 0.0375(7) 0.4629(7) 0.1546(3) 0.0577(16) Uiso d P 0.383(6) 1 A 2
O O3' -0.0217(13) 0.5417(16) 0.0974(5) 0.154(7) Uani d P 0.383(6) 1 A 2
O O8' 0.3523(15) 0.276(3) 0.2971(6) 0.145(7) Uani d P 0.383(6) 1 A 2
O O6' 0.4711(15) 0.281(3) 0.3921(9) 0.162(11) Uani d P 0.383(6) 1 A 2
O O7' 0.408(3) 0.101(2) 0.341(2) 0.225(19) Uani d P 0.383(6) 1 A 2
O O4' -0.014(2) 0.468(4) 0.180(2) 0.192(6) Uani d PU 0.383(6) 1 A 2
O O5' 0.511(2) 0.199(3) 0.3184(12) 0.121(11) Uani d P 0.383(6) 1 A 2
O O1' 0.104(3) 0.547(4) 0.178(3) 0.311(8) Uani d PU 0.383(6) 1 A 2
O O2' 0.0743(17) 0.3640(18) 0.1613(10) 0.175(4) Uani d PU 0.383(6) 1 A 2

loop_
_atom_site_aniso_label
_atom_site_aniso_U_11
_atom_site_aniso_U_22
_atom_site_aniso_U_33
_atom_site_aniso_U_12
_atom_site_aniso_U_13
_atom_site_aniso_U_23
Fe1 0.0552(4) 0.0534(4) 0.0562(4) -0.0074(3) 0.0356(3) -0.0046(3)
N1 0.077(2) 0.061(2) 0.079(3) -0.0210(19) 0.057(2) -0.023(2)
C1 0.059(3) 0.070(3) 0.054(3) -0.009(2) 0.037(2) 0.001(2)
C2 0.085(4) 0.078(4) 0.085(4) -0.025(3) 0.063(3) -0.029(3)
C3 0.076(3) 0.057(3) 0.122(5) 0.002(2) 0.070(4) -0.015(3)
C4 0.049(2) 0.069(3) 0.080(3) -0.006(2) 0.035(2) -0.001(3)
C5 0.053(2) 0.057(3) 0.059(3) -0.0115(19) 0.039(2) -0.009(2)
C6 0.114(5) 0.090(4) 0.121(5) -0.018(4) 0.098(5) -0.013(4)
C7 0.091(4) 0.112(5) 0.062(3) -0.025(4) 0.042(3) 0.013(3)
C8 0.123(5) 0.057(3) 0.146(6) -0.009(3) 0.099(5) 0.014(4)
C9 0.099(5) 0.129(6) 0.077(4) -0.063(4) 0.058(4) -0.034(4)
C10 0.063(3) 0.126(6) 0.107(5) 0.003(3) 0.057(4) 0.042(4)
C11 0.068(3) 0.060(3) 0.077(3) -0.018(2) 0.054(3) -0.017(2)
C12 0.119(4) 0.077(3) 0.115(4) -0.033(3) 0.088(4) -0.043(3)
C13 0.066(3) 0.095(4) 0.093(4) -0.025(3) 0.048(3) -0.019(3)
C14 0.106(4) 0.070(3) 0.085(4) -0.014(3) 0.062(4) -0.008(3)
C15 0.127(6) 0.091(5) 0.117(5) -0.010(4) 0.059(5) 0.008(4)
C16 0.171(7) 0.113(6) 0.117(6) 0.015(5) 0.058(5) 0.013(5)
Fe2 0.0790(5) 0.0511(4) 0.0594(4) -0.0075(3) 0.0487(4) -0.0040(3)
N2 0.076(2) 0.065(2) 0.080(3) -0.0181(19) 0.058(2) -0.023(2)
C17 0.157(7) 0.065(4) 0.153(7) 0.006(4) 0.114(6) 0.031(5)
C18 0.118(6) 0.139(7) 0.094(5) -0.065(5) 0.073(5) -0.030(5)
C19 0.109(5) 0.143(7) 0.149(8) 0.033(5) 0.101(6) 0.056(6)
C20 0.132(6) 0.142(7) 0.057(4) -0.030(5) 0.052(4) 0.021(4)
C21 0.228(9) 0.070(4) 0.155(7) -0.037(5) 0.171(7) -0.021(5)
C22 0.153(6) 0.073(4) 0.153(6) -0.025(4) 0.128(6) -0.038(4)
C23 0.079(3) 0.069(3) 0.111(4) -0.004(3) 0.065(3) -0.006(3)
C24 0.069(3) 0.052(3) 0.069(3) -0.008(2) 0.050(3) -0.008(2)
C25 0.164(6) 0.105(5) 0.073(4) -0.072(5) 0.088(4) -0.040(4)
C26 0.090(4) 0.076(3) 0.053(3) -0.020(3) 0.040(3) 0.003(2)
C27 0.068(3) 0.057(3) 0.067(3) -0.011(2) 0.048(2) -0.009(2)
C28 0.109(4) 0.074(3) 0.087(4) -0.034(3) 0.065(3) -0.041(3)
C29 0.070(3) 0.107(5) 0.165(6) -0.017(3) 0.078(4) -0.027(4)
C30 0.124(5) 0.063(3) 0.090(4) -0.025(3) 0.081(4) -0.021(3)
C31 0.105(5) 0.088(4) 0.091(4) -0.010(4) 0.054(4) -0.003(3)
C32 0.159(6) 0.087(5) 0.121(5) -0.006(4) 0.068(5) -0.003(4)
Cl2 0.0578(19) 0.0518(16) 0.083(3) 0.0009(10) 0.0474(18) -0.0096(13)
Cl1 0.085(3) 0.143(4) 0.182(6) 0.034(3) 0.066(3) -0.020(3)
O5 0.139(10) 0.120(9) 0.28(2) -0.016(7) 0.168(13) -0.030(10)
O6 0.143(8) 0.191(10) 0.073(5) 0.042(8) 0.054(5) 0.005(6)
O7 0.175(10) 0.200(18) 0.118(8) -0.128(12) 0.032(8) -0.051(9)
O8 0.148(13) 0.057(5) 0.33(2) 0.018(6) 0.157(16) -0.008(10)
O1 0.170(8) 0.194(8) 0.130(7) 0.023(6) 0.069(7) -0.057(7)
O2 0.086(5) 0.290(13) 0.072(5) 0.042(7) 0.036(4) -0.015(6)
O3 0.19(2) 0.130(13) 0.61(3) 0.012(11) 0.22(2) -0.067(16)
O4 0.106(12) 0.175(13) 0.35(2) -0.039(7) 0.159(15) -0.067(10)
O3' 0.172(14) 0.171(14) 0.074(8) 0.100(12) 0.041(8) 0.045(9)
O8' 0.109(11) 0.23(2) 0.095(10) 0.066(12) 0.057(9) 0.005(11)
O6' 0.100(12) 0.26(3) 0.092(11) -0.018(16) 0.035(10) -0.080(15)
O7' 0.39(4) 0.082(11) 0.41(5) -0.058(18) 0.35(5) -0.02(2)
O4' 0.106(12) 0.175(13) 0.35(2) -0.037(8) 0.160(15) -0.067(10)
O5' 0.16(2) 0.15(2) 0.123(11) 0.078(17) 0.123(13) 0.053(13)
O1' 0.19(2) 0.130(13) 0.61(3) 0.012(11) 0.22(2) -0.067(16)
O2' 0.171(8) 0.194(8) 0.133(7) 0.024(7) 0.068(7) -0.056(8)

loop_
_atom_type_symbol
_atom_type_description
_atom_type_scat_dispersion_real
_atom_type_scat_dispersion_imag
_atom_type_scat_source
C C 0.0033 0.0016 'International Tables Vol C Tables 4.2.6.8 and 6.1.1.4'
H H 0.0000 0.0000 'International Tables Vol C Tables 4.2.6.8 and 6.1.1.4'
Cl Cl 0.1484 0.1585 'International Tables Vol C Tables 4.2.6.8 and 6.1.1.4'
Fe Fe 0.3463 0.8444 'International Tables Vol C Tables 4.2.6.8 and 6.1.1.4'
N N 0.0061 0.0033 'International Tables Vol C Tables 4.2.6.8 and 6.1.1.4'
O O 0.0106 0.0060 'International Tables Vol C Tables 4.2.6.8 and 6.1.1.4'

loop_
_geom_angle_atom_site_label_1
_geom_angle_atom_site_label_2
_geom_angle_atom_site_label_3
_geom_angle
C5 Fe1 C9 158.0(3)
C5 Fe1 C7 121.9(2)
C9 Fe1 C7 67.0(2)
C5 Fe1 C6 106.8(2)
C9 Fe1 C6 66.3(2)
C7 Fe1 C6 39.5(2)
C5 Fe1 C1 41.23(16)
C9 Fe1 C1 123.5(2)
C7 Fe1 C1 158.4(2)
C6 Fe1 C1 123.2(2)
C5 Fe1 C10 121.8(2)
C9 Fe1 C10 39.7(2)
C7 Fe1 C10 66.3(2)
C6 Fe1 C10 38.9(2)
C1 Fe1 C10 108.5(2)
C5 Fe1 C4 41.14(16)
C9 Fe1 C4 160.4(3)
C7 Fe1 C4 107.3(2)
C6 Fe1 C4 122.2(2)
C1 Fe1 C4 68.86(18)
C10 Fe1 C4 157.2(3)
C5 Fe1 C8 158.8(3)
C9 Fe1 C8 40.2(2)
C7 Fe1 C8 40.6(2)
C6 Fe1 C8 67.2(2)
C1 Fe1 C8 159.2(3)
C10 Fe1 C8 67.3(2)
C4 Fe1 C8 123.3(2)
C5 Fe1 C3 68.33(17)
C9 Fe1 C3 125.7(3)
C7 Fe1 C3 124.2(3)
C6 Fe1 C3 158.8(3)
C1 Fe1 C3 67.58(19)
C10 Fe1 C3 161.1(3)
C4 Fe1 C3 40.59(18)
C8 Fe1 C3 109.4(2)
C5 Fe1 C2 68.27(17)
C9 Fe1 C2 110.5(2)
C7 Fe1 C2 160.0(3)
C6 Fe1 C2 159.5(3)
C1 Fe1 C2 40.06(17)
C10 Fe1 C2 125.4(2)
C4 Fe1 C2 68.03(19)
C8 Fe1 C2 124.4(2)
C3 Fe1 C2 39.77(19)
C12 N1 C13 108.3(4)
C12 N1 C14 111.5(4)
C13 N1 C14 108.0(4)
C12 N1 C11 107.5(3)
C13 N1 C11 110.2(3)
C14 N1 C11 111.3(3)
C2 C1 C5 108.0(4)
C2 C1 Fe1 70.7(3)
C5 C1 Fe1 69.1(2)
C2 C1 H1A 126.0
C5 C1 H1A 126.0
Fe1 C1 H1A 126.0
C3 C2 C1 108.6(4)
C3 C2 Fe1 69.9(3)
C1 C2 Fe1 69.2(2)
C3 C2 H2A 125.7
C1 C2 H2A 125.7
Fe1 C2 H2A 125.7
C2 C3 C4 108.9(4)
C2 C3 Fe1 70.3(3)
C4 C3 Fe1 69.3(2)
C2 C3 H3A 125.5
C4 C3 H3A 125.5
Fe1 C3 H3A 125.5
C3 C4 C5 107.1(4)
C3 C4 Fe1 70.1(3)
C5 C4 Fe1 69.0(2)
C3 C4 H4A 126.5
C5 C4 H4A 126.5
Fe1 C4 H4A 126.5
C4 C5 C1 107.3(4)
C4 C5 C11 125.3(4)
C1 C5 C11 127.1(4)
C4 C5 Fe1 69.8(2)
C1 C5 Fe1 69.7(2)
C11 C5 Fe1 121.7(2)
C10 C6 C7 109.2(6)
C10 C6 Fe1 70.7(3)
C7 C6 Fe1 70.1(3)
C10 C6 H6A 125.4
C7 C6 H6A 125.4
Fe1 C6 H6A 125.4
C6 C7 C8 108.2(5)
C6 C7 Fe1 70.3(3)
C8 C7 Fe1 70.3(3)
C6 C7 H7A 125.9
C8 C7 H7A 125.9
Fe1 C7 H7A 125.9
C9 C8 C7 105.6(5)
C9 C8 Fe1 69.3(3)
C7 C8 Fe1 69.1(3)
C9 C8 H8A 127.2
C7 C8 H8A 127.2
Fe1 C8 H8A 127.2
C10 C9 C8 108.7(5)
C10 C9 Fe1 70.4(3)
C8 C9 Fe1 70.5(3)
C10 C9 H9A 125.6
C8 C9 H9A 125.6
Fe1 C9 H9A 125.6
C6 C10 C9 108.3(6)
C6 C10 Fe1 70.3(3)
C9 C10 Fe1 69.8(3)
C6 C10 H10A 125.8
C9 C10 H10A 125.8
Fe1 C10 H10A 125.8
C5 C11 N1 114.8(3)
C5 C11 H11A 108.6
N1 C11 H11A 108.6
C5 C11 H11B 108.6
N1 C11 H11B 108.6
H11A C11 H11B 107.6
N1 C12 H12A 109.5
N1 C12 H12B 109.5
H12A C12 H12B 109.5
N1 C12 H12C 109.5
H12A C12 H12C 109.5
H12B C12 H12C 109.5
N1 C13 H13A 109.5
N1 C13 H13B 109.5
H13A C13 H13B 109.5
N1 C13 H13C 109.5
H13A C13 H13C 109.5
H13B C13 H13C 109.5
C15 C14 N1 114.1(4)
C15 C14 H14A 108.7
N1 C14 H14A 108.7
C15 C14 H14B 108.7
N1 C14 H14B 108.7
H14A C14 H14B 107.6
C16 C15 C14 124.7(7)
C16 C15 H15A 117.9
C14 C15 H15A 117.4
C15 C16 H16A 120.6
C15 C16 H16B 119.4
H16A C16 H16B 120.0
C21 Fe2 C20 40.1(3)
C21 Fe2 C18 66.3(3)
C20 Fe2 C18 66.2(3)
C21 Fe2 C17 67.3(3)
C20 Fe2 C17 40.5(3)
C18 Fe2 C17 38.6(3)
C21 Fe2 C19 40.1(3)
C20 Fe2 C19 66.9(3)
C18 Fe2 C19 38.9(3)
C17 Fe2 C19 66.0(3)
C21 Fe2 C24 107.9(2)
C20 Fe2 C24 118.1(3)
C18 Fe2 C24 166.4(4)
C17 Fe2 C24 152.5(3)
C19 Fe2 C24 128.9(3)
C21 Fe2 C23 129.4(3)
C20 Fe2 C23 109.3(3)
C18 Fe2 C23 151.9(4)
C17 Fe2 C23 119.5(3)
C19 Fe2 C23 167.6(4)
C24 Fe2 C23 41.21(17)
C21 Fe2 C26 117.7(3)
C20 Fe2 C26 151.4(3)
C18 Fe2 C26 129.1(3)
C17 Fe2 C26 165.8(3)
C19 Fe2 C26 108.5(2)
C24 Fe2 C26 41.17(17)
C23 Fe2 C26 68.8(2)
C21 Fe2 C22 167.2(4)
C20 Fe2 C22 129.6(4)
C18 Fe2 C22 119.8(3)
C17 Fe2 C22 109.7(3)
C19 Fe2 C22 151.5(4)
C24 Fe2 C22 68.56(19)
C23 Fe2 C22 40.0(2)
C26 Fe2 C22 68.4(2)
C21 Fe2 C25 151.8(4)
C20 Fe2 C25 166.7(4)
C18 Fe2 C25 110.1(2)
C17 Fe2 C25 128.6(3)
C19 Fe2 C25 119.0(3)
C24 Fe2 C25 68.71(19)
C23 Fe2 C25 67.5(2)
C26 Fe2 C25 41.1(2)
C22 Fe2 C25 39.8(2)
C29 N2 C28 109.6(4)
C29 N2 C30 107.8(4)
C28 N2 C30 110.0(4)
C29 N2 C27 110.3(4)
C28 N2 C27 108.0(3)
C30 N2 C27 111.1(3)
C18 C17 C20 107.6(6)
C18 C17 Fe2 70.7(4)
C20 C17 Fe2 69.6(3)
C18 C17 H17A 126.2
C20 C17 H17A 126.2
Fe2 C17 H17A 126.2
C17 C18 C19 110.3(7)
C17 C18 Fe2 70.7(3)
C19 C18 Fe2 70.6(4)
C17 C18 H18A 124.8
C19 C18 H18A 124.8
Fe2 C18 H18A 124.8
C18 C19 C21 107.9(7)
C18 C19 Fe2 70.5(4)
C21 C19 Fe2 69.7(4)
C18 C19 H19A 126.1
C21 C19 H19A 126.1
Fe2 C19 H19A 126.1
C21 C20 C17 107.1(6)
C21 C20 Fe2 69.9(3)
C17 C20 Fe2 69.9(3)
C21 C20 H20A 126.4
C17 C20 H20A 126.4
Fe2 C20 H20A 126.4
C20 C21 C19 107.1(6)
C20 C21 Fe2 70.0(7)
C19 C21 Fe2 70.2(7)
C20 C21 H21A 126.4
C19 C21 H21A 126.4
Fe2 C21 H21A 126.4
C25 C22 C23 108.8(5)
C25 C22 Fe2 70.1(3)
C23 C22 Fe2 69.7(3)
C25 C22 H22A 125.6
C23 C22 H22A 125.6
Fe2 C22 H22A 125.6
C22 C23 C24 108.6(5)
C22 C23 Fe2 70.3(3)
C24 C23 Fe2 69.3(2)
C22 C23 H23A 125.7
C24 C23 H23A 125.7
Fe2 C23 H23A 125.7
C23 C24 C26 106.9(4)
C23 C24 C27 126.8(4)
C26 C24 C27 126.0(4)
C23 C24 Fe2 69.5(2)
C26 C24 Fe2 69.7(2)
C27 C24 Fe2 121.6(3)
C22 C25 C26 108.7(5)
C22 C25 Fe2 70.0(3)
C26 C25 Fe2 69.3(3)
C22 C25 H25A 125.6
C26 C25 H25A 125.6
Fe2 C25 H25A 125.6
C25 C26 C24 106.9(5)
C25 C26 Fe2 69.6(3)
C24 C26 Fe2 69.2(2)
C25 C26 H26A 126.5
C24 C26 H26A 126.5
Fe2 C26 H26A 126.5
C24 C27 N2 115.1(3)
C24 C27 H27A 108.5
N2 C27 H27A 108.5
C24 C27 H27B 108.5
N2 C27 H27B 108.5
H27A C27 H27B 107.5
N2 C28 H28A 109.5
N2 C28 H28B 109.5
H28A C28 H28B 109.5
N2 C28 H28C 109.5
H28A C28 H28C 109.5
H28B C28 H28C 109.5
N2 C29 H29A 109.5
N2 C29 H29B 109.5
H29A C29 H29B 109.5
N2 C29 H29C 109.5
H29A C29 H29C 109.5
H29B C29 H29C 109.5
C31 C30 N2 114.9(4)
C31 C30 H30A 108.5
N2 C30 H30A 108.5
C31 C30 H30B 108.5
N2 C30 H30B 108.5
H30A C30 H30B 107.5
C32 C31 C30 123.8(6)
C32 C31 H31A 118.7
C30 C31 H31A 117.5
C31 C32 H32A 121.2
C31 C32 H32B 118.8
H32A C32 H32B 120.0
O7 Cl2 O8 116.6(11)
O7 Cl2 O5 113.6(13)
O8 Cl2 O5 101.6(11)
O7 Cl2 O6 109.1(9)
O8 Cl2 O6 112.2(9)
O5 Cl2 O6 102.8(10)
O3 Cl1 O1 141(2)
O3 Cl1 O4 105.6(16)
O1 Cl1 O4 108.4(11)
O3 Cl1 O2 90.6(14)
O1 Cl1 O2 93.1(7)
O4 Cl1 O2 111.9(13)
O6' Cl2' O5' 132(2)
O6' Cl2' O7' 111(2)
O5' Cl2' O7' 107(2)
O6' Cl2' O8' 96.7(17)
O5' Cl2' O8' 108.5(19)
O7' Cl2' O8' 96(2)
O2' Cl1' O1' 114.1(17)
O2' Cl1' O4' 110(2)
O1' Cl1' O4' 107(3)
O2' Cl1' O3' 129.6(12)
O1' Cl1' O3' 86(3)
O4' Cl1' O3' 107(2)

loop_
_geom_bond_atom_site_label_1
_geom_bond_atom_site_label_2
_geom_bond_distance
Fe1 C5 2.024(4)
Fe1 C9 2.026(5)
Fe1 C7 2.026(5)
Fe1 C6 2.029(5)
Fe1 C1 2.032(4)
Fe1 C10 2.034(5)
Fe1 C4 2.035(4)
Fe1 C8 2.042(5)
Fe1 C3 2.046(4)
Fe1 C2 2.051(4)
N1 C12 1.500(5)
N1 C13 1.501(6)
N1 C14 1.505(6)
N1 C11 1.528(5)
C1 C2 1.398(6)
C1 C5 1.428(5)
C1 H1A 0.9800
C2 C3 1.394(7)
C2 H2A 0.9800
C3 C4 1.415(6)
C3 H3A 0.9800
C4 C5 1.426(6)
C4 H4A 0.9800
C5 C11 1.484(5)
C6 C10 1.354(8)
C6 C7 1.372(8)
C6 H6A 0.9800
C7 C8 1.410(7)
C7 H7A 0.9800
C8 C9 1.397(8)
C8 H8A 0.9800
C9 C10 1.380(8)
C9 H9A 0.9800
C10 H10A 0.9800
C11 H11A 0.9700
C11 H11B 0.9700
C12 H12A 0.9600
C12 H12B 0.9600
C12 H12C 0.9600
C13 H13A 0.9600
C13 H13B 0.9600
C13 H13C 0.9600
C14 C15 1.477(8)
C14 H14A 0.9700
C14 H14B 0.9700
C15 C16 1.313(8)
C15 H15A 0.9299
C16 H16A 0.9300
C16 H16B 0.9300
Fe2 C21 2.009(14)
Fe2 C20 2.009(5)
Fe2 C18 2.013(6)
Fe2 C17 2.013(5)
Fe2 C19 2.015(6)
Fe2 C24 2.027(4)
Fe2 C23 2.029(5)
Fe2 C26 2.034(4)
Fe2 C22 2.036(5)
Fe2 C25 2.038(5)
N2 C29 1.490(6)
N2 C28 1.503(5)
N2 C30 1.523(6)
N2 C27 1.527(5)
C17 C18 1.329(9)
C17 C20 1.393(9)
C17 H17A 0.9800
C18 C19 1.343(9)
C18 H18A 0.9800
C19 C21 1.379(10)
C19 H19A 0.9800
C20 C21 1.377(9)
C20 H20A 0.9800
C21 H21A 0.9800
C22 C25 1.388(8)
C22 C23 1.390(7)
C22 H22A 0.9800
C23 C24 1.428(6)
C23 H23A 0.9800
C24 C26 1.428(6)
C24 C27 1.478(5)
C25 C26 1.428(7)
C25 H25A 0.9800
C26 H26A 0.9800
C27 H27A 0.9700
C27 H27B 0.9700
C28 H28A 0.9600
C28 H28B 0.9600
C28 H28C 0.9600
C29 H29A 0.9600
C29 H29B 0.9600
C29 H29C 0.9600
C30 C31 1.460(7)
C30 H30A 0.9700
C30 H30B 0.9700
C31 C32 1.312(7)
C31 H31A 0.9301
C32 H32A 0.9301
C32 H32B 0.9299
Cl2 O7 1.296(13)
Cl2 O8 1.367(12)
Cl2 O5 1.386(18)
Cl2 O6 1.412(13)
Cl1 O3 1.31(3)
Cl1 O1 1.426(11)
Cl1 O4 1.44(2)
Cl1 O2 1.523(11)
Cl2' O6' 1.33(2)
Cl2' O5' 1.37(3)
Cl2' O7' 1.42(3)
Cl2' O8' 1.47(2)
Cl1' O2' 1.18(2)
Cl1' O1' 1.24(5)
Cl1' O4' 1.28(4)
Cl1' O3' 1.503(15)

loop_
_geom_torsion_atom_site_label_1
_geom_torsion_atom_site_label_2
_geom_torsion_atom_site_label_3
_geom_torsion_atom_site_label_4
_geom_torsion
C5 Fe1 C1 C2 119.0(4)
C9 Fe1 C1 C2 -82.2(4)
C7 Fe1 C1 C2 164.3(5)
C6 Fe1 C1 C2 -163.9(3)
C10 Fe1 C1 C2 -123.6(4)
C4 Fe1 C1 C2 80.6(3)
C8 Fe1 C1 C2 -49.1(7)
C3 Fe1 C1 C2 36.7(3)
C9 Fe1 C1 C5 158.8(3)
C7 Fe1 C1 C5 45.3(6)
C6 Fe1 C1 C5 77.1(3)
C10 Fe1 C1 C5 117.5(3)
C4 Fe1 C1 C5 -38.4(2)
C8 Fe1 C1 C5 -168.1(5)
C3 Fe1 C1 C5 -82.2(3)
C2 Fe1 C1 C5 -119.0(4)
C5 C1 C2 C3 0.3(5)
Fe1 C1 C2 C3 -59.0(3)
C5 C1 C2 Fe1 59.2(3)
C5 Fe1 C2 C3 81.8(3)
C9 Fe1 C2 C3 -121.7(4)
C7 Fe1 C2 C3 -42.9(7)
C6 Fe1 C2 C3 161.5(6)
C1 Fe1 C2 C3 120.2(4)
C10 Fe1 C2 C3 -163.9(4)
C4 Fe1 C2 C3 37.3(3)
C8 Fe1 C2 C3 -78.9(4)
C5 Fe1 C2 C1 -38.4(3)
C9 Fe1 C2 C1 118.1(4)
C7 Fe1 C2 C1 -163.0(5)
C6 Fe1 C2 C1 41.3(7)
C10 Fe1 C2 C1 76.0(4)
C4 Fe1 C2 C1 -82.9(3)
C8 Fe1 C2 C1 161.0(3)
C3 Fe1 C2 C1 -120.2(4)
C1 C2 C3 C4 -0.1(5)
Fe1 C2 C3 C4 -58.7(3)
C1 C2 C3 Fe1 58.5(3)
C5 Fe1 C3 C2 -81.6(3)
C9 Fe1 C3 C2 79.0(4)
C7 Fe1 C3 C2 163.7(3)
C6 Fe1 C3 C2 -162.1(6)
C1 Fe1 C3 C2 -37.0(3)
C10 Fe1 C3 C2 44.5(8)
C4 Fe1 C3 C2 -120.2(4)
C8 Fe1 C3 C2 120.9(3)
C5 Fe1 C3 C4 38.6(3)
C9 Fe1 C3 C4 -160.8(3)
C7 Fe1 C3 C4 -76.1(4)
C6 Fe1 C3 C4 -41.9(7)
C1 Fe1 C3 C4 83.2(3)
C10 Fe1 C3 C4 164.7(6)
C8 Fe1 C3 C4 -118.9(4)
C2 Fe1 C3 C4 120.2(4)
C2 C3 C4 C5 -0.1(5)
Fe1 C3 C4 C5 -59.4(3)
C2 C3 C4 Fe1 59.3(3)
C5 Fe1 C4 C3 -118.2(4)
C9 Fe1 C4 C3 52.9(7)
C7 Fe1 C4 C3 122.7(4)
C6 Fe1 C4 C3 163.4(4)
C1 Fe1 C4 C3 -79.8(3)
C10 Fe1 C4 C3 -167.3(5)
C8 Fe1 C4 C3 81.1(4)
C2 Fe1 C4 C3 -36.6(3)
C9 Fe1 C4 C5 171.1(5)
C7 Fe1 C4 C5 -119.0(3)
C6 Fe1 C4 C5 -78.3(4)
C1 Fe1 C4 C5 38.5(2)
C10 Fe1 C4 C5 -49.1(6)
C8 Fe1 C4 C5 -160.7(3)
C3 Fe1 C4 C5 118.2(4)
C2 Fe1 C4 C5 81.7(3)
C3 C4 C5 C1 0.2(4)
Fe1 C4 C5 C1 -59.9(3)
C3 C4 C5 C11 175.3(4)
Fe1 C4 C5 C11 115.2(4)
C3 C4 C5 Fe1 60.1(3)
C2 C1 C5 C4 -0.3(4)
Fe1 C1 C5 C4 59.9(3)
C2 C1 C5 C11 -175.2(4)
Fe1 C1 C5 C11 -115.0(4)
C2 C1 C5 Fe1 -60.3(3)
C9 Fe1 C5 C4 -172.0(5)
C7 Fe1 C5 C4 79.6(3)
C6 Fe1 C5 C4 120.1(3)
C1 Fe1 C5 C4 -118.3(3)
C10 Fe1 C5 C4 159.8(3)
C8 Fe1 C5 C4 50.0(6)
C3 Fe1 C5 C4 -38.1(3)
C2 Fe1 C5 C4 -81.0(3)
C9 Fe1 C5 C1 -53.7(6)
C7 Fe1 C5 C1 -162.0(3)
C6 Fe1 C5 C1 -121.6(3)
C10 Fe1 C5 C1 -81.9(3)
C4 Fe1 C5 C1 118.3(3)
C8 Fe1 C5 C1 168.3(5)
C3 Fe1 C5 C1 80.3(3)
C2 Fe1 C5 C1 37.3(3)
C9 Fe1 C5 C11 68.1(6)
C7 Fe1 C5 C11 -40.2(5)
C6 Fe1 C5 C11 0.2(4)
C1 Fe1 C5 C11 121.8(5)
C10 Fe1 C5 C11 40.0(5)
C4 Fe1 C5 C11 -119.8(5)
C8 Fe1 C5 C11 -69.9(7)
C3 Fe1 C5 C11 -157.9(4)
C2 Fe1 C5 C11 159.1(4)
C5 Fe1 C6 C10 120.1(4)
C9 Fe1 C6 C10 -37.6(4)
C7 Fe1 C6 C10 -119.7(5)
C1 Fe1 C6 C10 78.0(4)
C4 Fe1 C6 C10 162.4(4)
C8 Fe1 C6 C10 -81.5(4)
C3 Fe1 C6 C10 -166.7(5)
C2 Fe1 C6 C10 47.5(8)
C5 Fe1 C6 C7 -120.1(4)
C9 Fe1 C6 C7 82.1(4)
C1 Fe1 C6 C7 -162.3(3)
C10 Fe1 C6 C7 119.7(5)
C4 Fe1 C6 C7 -77.8(4)
C8 Fe1 C6 C7 38.2(3)
C3 Fe1 C6 C7 -47.0(7)
C2 Fe1 C6 C7 167.2(5)
C10 C6 C7 C8 -0.2(6)
Fe1 C6 C7 C8 -60.4(4)
C10 C6 C7 Fe1 60.2(4)
C5 Fe1 C7 C6 77.3(4)
C9 Fe1 C7 C6 -80.0(4)
C1 Fe1 C7 C6 43.8(7)
C10 Fe1 C7 C6 -36.6(4)
C4 Fe1 C7 C6 120.0(4)
C8 Fe1 C7 C6 -118.7(5)
C3 Fe1 C7 C6 161.4(4)
C2 Fe1 C7 C6 -166.9(5)
C5 Fe1 C7 C8 -164.0(3)
C9 Fe1 C7 C8 38.7(4)
C6 Fe1 C7 C8 118.7(5)
C1 Fe1 C7 C8 162.5(5)
C10 Fe1 C7 C8 82.1(4)
C4 Fe1 C7 C8 -121.3(4)
C3 Fe1 C7 C8 -79.9(4)
C2 Fe1 C7 C8 -48.2(7)
C6 C7 C8 C9 0.4(6)
Fe1 C7 C8 C9 -60.0(3)
C6 C7 C8 Fe1 60.4(4)
C5 Fe1 C8 C9 157.2(5)
C7 Fe1 C8 C9 116.9(5)
C6 Fe1 C8 C9 79.6(4)
C1 Fe1 C8 C9 -44.9(7)
C10 Fe1 C8 C9 37.3(3)
C4 Fe1 C8 C9 -165.8(4)
C3 Fe1 C8 C9 -122.8(4)
C2 Fe1 C8 C9 -81.1(4)
C5 Fe1 C8 C7 40.2(7)
C9 Fe1 C8 C7 -116.9(5)
C6 Fe1 C8 C7 -37.3(3)
C1 Fe1 C8 C7 -161.8(5)
C10 Fe1 C8 C7 -79.6(4)
C4 Fe1 C8 C7 77.3(4)
C3 Fe1 C8 C7 120.3(4)
C2 Fe1 C8 C7 162.0(4)
C7 C8 C9 C10 -0.4(6)
Fe1 C8 C9 C10 -60.4(4)
C7 C8 C9 Fe1 59.9(3)
C5 Fe1 C9 C10 -38.8(7)
C7 Fe1 C9 C10 80.1(4)
C6 Fe1 C9 C10 36.9(3)
C1 Fe1 C9 C10 -78.4(4)
C4 Fe1 C9 C10 156.9(6)
C8 Fe1 C9 C10 119.1(5)
C3 Fe1 C9 C10 -163.4(4)
C2 Fe1 C9 C10 -121.3(4)
C5 Fe1 C9 C8 -158.0(5)
C7 Fe1 C9 C8 -39.0(4)
C6 Fe1 C9 C8 -82.3(4)
C1 Fe1 C9 C8 162.5(3)
C10 Fe1 C9 C8 -119.1(5)
C4 Fe1 C9 C8 37.8(8)
C3 Fe1 C9 C8 77.5(4)
C2 Fe1 C9 C8 119.6(4)
C7 C6 C10 C9 -0.1(6)
Fe1 C6 C10 C9 59.7(4)
C7 C6 C10 Fe1 -59.8(4)
C8 C9 C10 C6 0.4(6)
Fe1 C9 C10 C6 -60.1(4)
C8 C9 C10 Fe1 60.4(4)
C5 Fe1 C10 C6 -76.9(4)
C9 Fe1 C10 C6 119.1(5)
C7 Fe1 C10 C6 37.1(4)
C1 Fe1 C10 C6 -120.4(4)
C4 Fe1 C10 C6 -41.1(7)
C8 Fe1 C10 C6 81.4(4)
C3 Fe1 C10 C6 165.1(6)
C2 Fe1 C10 C6 -161.5(4)
C5 Fe1 C10 C9 164.0(3)
C7 Fe1 C10 C9 -82.0(4)
C6 Fe1 C10 C9 -119.1(5)
C1 Fe1 C10 C9 120.5(4)
C4 Fe1 C10 C9 -160.2(5)
C8 Fe1 C10 C9 -37.7(3)
C3 Fe1 C10 C9 45.9(8)
C2 Fe1 C10 C9 79.3(4)
C4 C5 C11 N1 91.1(5)
C1 C5 C11 N1 -94.8(5)
Fe1 C5 C11 N1 177.8(3)
C12 N1 C11 C5 -177.8(4)
C13 N1 C11 C5 -60.0(5)
C14 N1 C11 C5 59.9(5)
C12 N1 C14 C15 -54.8(6)
C13 N1 C14 C15 -173.7(4)
C11 N1 C14 C15 65.2(5)
N1 C14 C15 C16 115.3(7)
C21 Fe2 C17 C18 -80.0(5)
C20 Fe2 C17 C18 -118.1(6)
C19 Fe2 C17 C18 -36.2(4)
C24 Fe2 C17 C18 -165.4(5)
C23 Fe2 C17 C18 156.3(5)
C26 Fe2 C17 C18 33.7(12)
C22 Fe2 C17 C18 113.4(5)
C25 Fe2 C17 C18 72.7(6)
C21 Fe2 C17 C20 38.1(4)
C18 Fe2 C17 C20 118.1(6)
C19 Fe2 C17 C20 81.9(5)
C24 Fe2 C17 C20 -47.3(7)
C23 Fe2 C17 C20 -85.6(5)
C26 Fe2 C17 C20 151.8(9)
C22 Fe2 C17 C20 -128.5(5)
C25 Fe2 C17 C20 -169.2(5)
C20 C17 C18 C19 -0.5(7)
Fe2 C17 C18 C19 59.7(5)
C20 C17 C18 Fe2 -60.1(4)
C21 Fe2 C18 C17 82.8(5)
C20 Fe2 C18 C17 38.8(4)
C19 Fe2 C18 C17 120.9(7)
C24 Fe2 C18 C17 150.2(8)
C23 Fe2 C18 C17 -47.9(7)
C26 Fe2 C18 C17 -169.9(4)
C22 Fe2 C18 C17 -84.6(5)
C25 Fe2 C18 C17 -127.4(5)
C21 Fe2 C18 C19 -38.1(5)
C20 Fe2 C18 C19 -82.1(5)
C17 Fe2 C18 C19 -120.9(7)
C24 Fe2 C18 C19 29.3(12)
C23 Fe2 C18 C19 -168.8(5)
C26 Fe2 C18 C19 69.2(6)
C22 Fe2 C18 C19 154.5(5)
C25 Fe2 C18 C19 111.7(6)
C17 C18 C19 C21 0.2(7)
Fe2 C18 C19 C21 59.9(4)
C17 C18 C19 Fe2 -59.7(4)
C21 Fe2 C19 C18 118.6(6)
C20 Fe2 C19 C18 80.2(5)
C17 Fe2 C19 C18 35.8(4)
C24 Fe2 C19 C18 -171.5(4)
C23 Fe2 C19 C18 154.8(10)
C26 Fe2 C19 C18 -130.1(5)
C22 Fe2 C19 C18 -51.5(8)
C25 Fe2 C19 C18 -86.5(5)
C20 Fe2 C19 C21 -38.4(4)
C18 Fe2 C19 C21 -118.6(6)
C17 Fe2 C19 C21 -82.7(5)
C24 Fe2 C19 C21 69.9(5)
C23 Fe2 C19 C21 36.2(14)
C26 Fe2 C19 C21 111.3(5)
C22 Fe2 C19 C21 -170.0(6)
C25 Fe2 C19 C21 155.0(5)
C18 C17 C20 C21 0.6(7)
Fe2 C17 C20 C21 -60.3(4)
C18 C17 C20 Fe2 60.8(4)
C18 Fe2 C20 C21 81.0(5)
C17 Fe2 C20 C21 117.9(6)
C19 Fe2 C20 C21 38.3(4)
C24 Fe2 C20 C21 -84.7(5)
C23 Fe2 C20 C21 -129.0(5)
C26 Fe2 C20 C21 -48.1(7)
C22 Fe2 C20 C21 -169.2(4)
C25 Fe2 C20 C21 157.3(11)
C21 Fe2 C20 C17 -117.9(6)
C18 Fe2 C20 C17 -36.9(4)
C19 Fe2 C20 C17 -79.5(5)
C24 Fe2 C20 C17 157.4(4)
C23 Fe2 C20 C17 113.1(5)
C26 Fe2 C20 C17 -166.0(5)
C22 Fe2 C20 C17 72.9(5)
C25 Fe2 C20 C17 39.4(13)
C17 C20 C21 C19 -0.4(7)
Fe2 C20 C21 C19 -60.7(4)
C17 C20 C21 Fe2 60.3(4)
C18 C19 C21 C20 0.2(7)
Fe2 C19 C21 C20 60.6(4)
C18 C19 C21 Fe2 -60.4(4)
C18 Fe2 C21 C20 -80.6(5)
C17 Fe2 C21 C20 -38.5(4)
C19 Fe2 C21 C20 -117.6(6)
C24 Fe2 C21 C20 112.6(5)
C23 Fe2 C21 C20 71.8(5)
C26 Fe2 C21 C20 156.2(4)
C22 Fe2 C21 C20 40.5(12)
C25 Fe2 C21 C20 -169.2(5)
C20 Fe2 C21 C19 117.6(6)
C18 Fe2 C21 C19 37.1(4)
C17 Fe2 C21 C19 79.1(5)
C24 Fe2 C21 C19 -129.8(5)
C23 Fe2 C21 C19 -170.5(4)
C26 Fe2 C21 C19 -86.1(5)
C22 Fe2 C21 C19 158.2(10)
C25 Fe2 C21 C19 -51.5(7)
C21 Fe2 C22 C25 158.6(10)
C20 Fe2 C22 C25 -168.5(4)
C18 Fe2 C22 C25 -86.1(5)
C17 Fe2 C22 C25 -127.3(5)
C19 Fe2 C22 C25 -51.6(7)
C24 Fe2 C22 C25 82.1(4)
C23 Fe2 C22 C25 119.9(5)
C26 Fe2 C22 C25 37.7(3)
C21 Fe2 C22 C23 38.6(13)
C20 Fe2 C22 C23 71.5(5)
C18 Fe2 C22 C23 154.0(4)
C17 Fe2 C22 C23 112.8(5)
C19 Fe2 C22 C23 -171.5(5)
C24 Fe2 C22 C23 -37.9(3)
C26 Fe2 C22 C23 -82.3(4)
C25 Fe2 C22 C23 -119.9(5)
C25 C22 C23 C24 -0.6(6)
Fe2 C22 C23 C24 58.9(3)
C25 C22 C23 Fe2 -59.4(4)
C21 Fe2 C23 C22 -169.6(5)
C20 Fe2 C23 C22 -129.2(5)
C18 Fe2 C23 C22 -53.8(7)
C17 Fe2 C23 C22 -85.9(5)
C19 Fe2 C23 C22 160.8(11)
C24 Fe2 C23 C22 119.9(5)
C26 Fe2 C23 C22 81.3(4)
C25 Fe2 C23 C22 36.9(4)
C21 Fe2 C23 C24 70.5(5)
C20 Fe2 C23 C24 110.9(4)
C18 Fe2 C23 C24 -173.6(5)
C17 Fe2 C23 C24 154.3(4)
C19 Fe2 C23 C24 41.0(13)
C26 Fe2 C23 C24 -38.6(3)
C22 Fe2 C23 C24 -119.9(5)
C25 Fe2 C23 C24 -82.9(3)
C22 C23 C24 C26 0.4(5)
Fe2 C23 C24 C26 59.9(3)
C22 C23 C24 C27 -174.2(4)
Fe2 C23 C24 C27 -114.8(4)
C22 C23 C24 Fe2 -59.5(4)
C21 Fe2 C24 C23 -130.1(5)
C20 Fe2 C24 C23 -87.7(4)
C18 Fe2 C24 C23 167.1(9)
C17 Fe2 C24 C23 -54.9(6)
C19 Fe2 C24 C23 -169.6(4)
C26 Fe2 C24 C23 118.1(4)
C22 Fe2 C24 C23 36.8(3)
C25 Fe2 C24 C23 79.7(4)
C21 Fe2 C24 C26 111.9(5)
C20 Fe2 C24 C26 154.2(4)
C18 Fe2 C24 C26 49.1(10)
C17 Fe2 C24 C26 -173.0(5)
C19 Fe2 C24 C26 72.4(5)
C23 Fe2 C24 C26 -118.1(4)
C22 Fe2 C24 C26 -81.3(3)
C25 Fe2 C24 C26 -38.4(3)
C21 Fe2 C24 C27 -8.7(5)
C20 Fe2 C24 C27 33.7(5)
C18 Fe2 C24 C27 -71.5(10)
C17 Fe2 C24 C27 66.4(6)
C19 Fe2 C24 C27 -48.2(5)
C23 Fe2 C24 C27 121.4(5)
C26 Fe2 C24 C27 -120.6(5)
C22 Fe2 C24 C27 158.1(5)
C25 Fe2 C24 C27 -159.0(5)
C23 C22 C25 C26 0.5(6)
Fe2 C22 C25 C26 -58.7(3)
C23 C22 C25 Fe2 59.2(4)
C21 Fe2 C25 C22 -170.1(5)
C20 Fe2 C25 C22 41.6(12)
C18 Fe2 C25 C22 112.8(5)
C17 Fe2 C25 C22 73.5(5)
C19 Fe2 C25 C22 154.7(5)
C24 Fe2 C25 C22 -81.6(4)
C23 Fe2 C25 C22 -37.1(3)
C26 Fe2 C25 C22 -120.1(5)
C21 Fe2 C25 C26 -50.0(7)
C20 Fe2 C25 C26 161.7(10)
C18 Fe2 C25 C26 -127.1(5)
C17 Fe2 C25 C26 -166.4(4)
C19 Fe2 C25 C26 -85.2(5)
C24 Fe2 C25 C26 38.5(3)
C23 Fe2 C25 C26 83.0(3)
C22 Fe2 C25 C26 120.1(5)
C22 C25 C26 C24 -0.2(6)
Fe2 C25 C26 C24 -59.4(3)
C22 C25 C26 Fe2 59.1(4)
C23 C24 C26 C25 -0.1(5)
C27 C24 C26 C25 174.6(4)
Fe2 C24 C26 C25 59.7(3)
C23 C24 C26 Fe2 -59.8(3)
C27 C24 C26 Fe2 114.9(4)
C21 Fe2 C26 C25 155.9(5)
C20 Fe2 C26 C25 -171.3(6)
C18 Fe2 C26 C25 74.9(5)
C17 Fe2 C26 C25 48.5(11)
C19 Fe2 C26 C25 113.2(5)
C24 Fe2 C26 C25 -118.3(5)
C23 Fe2 C26 C25 -79.7(4)
C22 Fe2 C26 C25 -36.6(3)
C21 Fe2 C26 C24 -85.9(4)
C20 Fe2 C26 C24 -53.1(6)
C18 Fe2 C26 C24 -166.8(4)
C17 Fe2 C26 C24 166.7(9)
C19 Fe2 C26 C24 -128.5(4)
C23 Fe2 C26 C24 38.6(3)
C22 Fe2 C26 C24 81.7(3)
C25 Fe2 C26 C24 118.3(5)
C23 C24 C27 N2 -87.9(5)
C26 C24 C27 N2 98.4(5)
Fe2 C24 C27 N2 -174.8(3)
C29 N2 C27 C24 62.5(5)
C28 N2 C27 C24 -177.7(4)
C30 N2 C27 C24 -57.0(5)
C29 N2 C30 C31 173.5(4)
C28 N2 C30 C31 54.0(5)
C27 N2 C30 C31 -65.5(5)
N2 C30 C31 C32 -118.9(6)
